data_7159166
loop_
_publ_author_name
'Gil-Ord&#xf3;&#xf1;ez, Marta'
'Mart&#xed;n, Laura'
'Maestro, Alicia'
'Andr&#xe9;s, Jos&#xe9; M'

_publ_section_title
;
 Organocatalytic asymmetric synthesis of oxazolidino spiropyrazolinones
 <i>via N</i>,<i>O</i>-acetalization/aza Michael addition domino reaction
 between <i>N</i>-Boc pyrazolinone ketimines and &#x3b3;-hydroxyenones.
;
_journal_issue 11
_journal_name_full 'Organic &amp; biomolecular chemistry'
_journal_page_first 2361
_journal_page_last 2369
_journal_paper_doi 10.1039/d2ob02290g
_journal_volume 21
_journal_year 2023
_chemical_absolute_configuration ad
_chemical_formula_moiety 'C30 H28 Cl N3 O5'
_chemical_formula_sum 'C30 H28 Cl N3 O5'
_chemical_formula_weight 546.00
_chemical_name_systematic
'tert-butyl (3R,5S)-3-(2-(4-chlorophenyl)-2-oxoethyl)-9-oxo-6,8-diphenyl-1-oxa-4,7,8-triazaspiro[4.4]non-6-ene-4-carboxylate'
_space_group_crystal_system orthorhombic
_space_group_IT_number 19
_space_group_name_Hall 'P 2ac 2ab'
_space_group_name_H-M_alt 'P 21 21 21'
_atom_sites_solution_hydrogens geom
_atom_sites_solution_primary dual
_audit_creation_date 2022-11-14
_audit_creation_method
;
Olex2 1.5
(compiled 2022.04.07 svn.rca3783a0 for OlexSys, GUI svn.r6498)
;
_audit_update_record
;
2022-11-29 deposited with the CCDC.	2023-02-17 downloaded from the CCDC.
;
_cell_angle_alpha 90
_cell_angle_beta 90
_cell_angle_gamma 90
_cell_formula_units_Z 4
_cell_length_a 8.3506(2)
_cell_length_b 11.0548(3)
_cell_length_c 35.8931(9)
_cell_measurement_reflns_used 11071
_cell_measurement_temperature 298
_cell_measurement_theta_max 75.0250
_cell_measurement_theta_min 3.8370
_cell_volume 3313.44(15)
_computing_cell_refinement 'CrysAlisPro 1.171.39.45g (Rigaku OD, 2018)'
_computing_data_collection 'CrysAlisPro 1.171.39.45g (Rigaku OD, 2018)'
_computing_data_reduction 'CrysAlisPro 1.171.39.45g (Rigaku OD, 2018)'
_computing_molecular_graphics 'Olex2 1.5 (Dolomanov et al., 2009)'
_computing_publication_material 'Olex2 1.5 (Dolomanov et al., 2009)'
_computing_structure_refinement 'SHELXL 2014/7 (Sheldrick, 2015)'
_computing_structure_solution 'SHELXT 2014/5 (Sheldrick, 2014)'
_diffrn_ambient_temperature 298
_diffrn_detector 'CCD plate'
_diffrn_detector_area_resol_mean 10.4757
_diffrn_detector_type Atlas
_diffrn_measured_fraction_theta_full 0.999
_diffrn_measured_fraction_theta_max 0.990
_diffrn_measurement_details
;
List of Runs (angles in degrees, time in seconds):

  # Type    Start    End  Width  t~exp~   \w     \q     \k     \f   Frames
#--------------------------------------------------------------------------
  1  \w   -128.00 -34.00   1.00    1.13    --  -41.06 178.00  90.00   94
  2  \w   -116.00 -17.00   1.00    1.13    --  -41.06 -37.00-180.00   99
  3  \w     27.00 110.00   1.00    4.51    --  110.01 -94.00-150.00   83
  4  \w     84.00 178.00   1.00    4.51    --  110.01  45.00 -30.00   94
  5  \w     99.00 178.00   1.00    4.51    --  110.01  87.00-102.00   79
  6  \w     38.00 139.00   1.00    4.51    --  110.01 -61.00-120.00  101
  7  \w   -117.00  -8.00   1.00    1.13    --  -41.06 -77.00  90.00  109
  8  \w   -113.00 -13.00   1.00    1.13    --  -41.06 -57.00 -60.00  100
  9  \w     57.00 178.00   1.00    4.51    --  110.01  15.00 120.00  121
 10  \w     37.00 118.00   1.00    4.51    --  110.01-125.00  90.00   81
 11  \w     79.00 178.00   1.00    4.51    --  110.01  69.00  18.00   99
 12  \w     81.00 178.00   1.00    4.51    --  110.01  61.00-150.00   97
 13  \w   -117.00  -8.00   1.00    1.13    --  -41.06 -77.00-180.00  109
 14  \w     57.00 130.00   1.00    1.13    --   41.06 178.00 120.00   73
 15  \w     80.00 178.00   1.00    4.51    --  110.01  67.00 151.00   98
 16  \w     27.00  58.00   1.00    4.51    --  110.01 -94.00 120.00   31
 17  \w     84.00 178.00   1.00    4.51    --  110.01  45.00 -90.00   94
;
_diffrn_measurement_device 'four-circle diffractometer'
_diffrn_measurement_device_type 'SuperNova, Dual, Cu at home/near, Atlas'
_diffrn_measurement_method '\w scans'
_diffrn_orient_matrix_type 'CrysAlisPro convention (1999,Acta A55,543-557)'
_diffrn_orient_matrix_UB_11 -0.0099371000
_diffrn_orient_matrix_UB_12 -0.0748826000
_diffrn_orient_matrix_UB_13 -0.0361251000
_diffrn_orient_matrix_UB_21 -0.1399325000
_diffrn_orient_matrix_UB_22 0.0794994000
_diffrn_orient_matrix_UB_23 -0.0135491000
_diffrn_orient_matrix_UB_31 0.1198370000
_diffrn_orient_matrix_UB_32 0.0864970000
_diffrn_orient_matrix_UB_33 -0.0188236000
_diffrn_radiation_monochromator mirror
_diffrn_radiation_probe x-ray
_diffrn_radiation_type CuK\a
_diffrn_radiation_wavelength 1.54184
_diffrn_reflns_av_R_equivalents 0.0520
_diffrn_reflns_av_unetI/netI 0.0308
_diffrn_reflns_Laue_measured_fraction_full 0.999
_diffrn_reflns_Laue_measured_fraction_max 0.990
_diffrn_reflns_limit_h_max 10
_diffrn_reflns_limit_h_min -10
_diffrn_reflns_limit_k_max 13
_diffrn_reflns_limit_k_min -13
_diffrn_reflns_limit_l_max 44
_diffrn_reflns_limit_l_min -44
_diffrn_reflns_number 26672
_diffrn_reflns_point_group_measured_fraction_full 0.999
_diffrn_reflns_point_group_measured_fraction_max 0.979
_diffrn_reflns_theta_full 67.684
_diffrn_reflns_theta_max 75.313
_diffrn_reflns_theta_min 4.185
_diffrn_source 'micro-focus sealed X-ray tube'
_diffrn_source_type 'SuperNova (Cu) X-ray Source'
_exptl_absorpt_coefficient_mu 1.327
_exptl_absorpt_correction_T_max 1.000
_exptl_absorpt_correction_T_min 0.257
_exptl_absorpt_correction_type gaussian
_exptl_absorpt_process_details
;
CrysAlisPro 1.171.39.45g (Rigaku Oxford Diffraction, 2018)
Numerical absorption correction based on gaussian integration over
			a multifaceted crystal model
Empirical absorption correction using spherical harmonics,
 implemented in SCALE3 ABSPACK scaling algorithm.
;
_exptl_crystal_colour 'clear light colourless'
_exptl_crystal_colour_lustre clear
_exptl_crystal_colour_modifier light
_exptl_crystal_colour_primary colourless
_exptl_crystal_density_diffrn 1.095
_exptl_crystal_description prism
_exptl_crystal_F_000 1144
_exptl_crystal_size_max 0.737
_exptl_crystal_size_mid 0.372
_exptl_crystal_size_min 0.3
_refine_diff_density_max 0.158
_refine_diff_density_min -0.288
_refine_diff_density_rms 0.050
_refine_ls_abs_structure_details
;
 Flack x determined using 1907 quotients [(I+)-(I-)]/[(I+)+(I-)]
 (Parsons, Flack and Wagner, Acta Cryst. B69 (2013) 249-259).
;
_refine_ls_abs_structure_Flack -0.012(11)
_refine_ls_extinction_method none
_refine_ls_goodness_of_fit_ref 1.102
_refine_ls_hydrogen_treatment constr
_refine_ls_matrix_type full
_refine_ls_number_parameters 355
_refine_ls_number_reflns 6729
_refine_ls_number_restraints 0
_refine_ls_restrained_S_all 1.102
_refine_ls_R_factor_all 0.0599
_refine_ls_R_factor_gt 0.0513
_refine_ls_shift/su_max 0.001
_refine_ls_shift/su_mean 0.000
_refine_ls_structure_factor_coef Fsqd
_refine_ls_weighting_details 'w=1/[\s^2^(Fo^2^)+(0.0895P)^2^+0.0947P] where P=(Fo^2^+2Fc^2^)/3'
_refine_ls_weighting_scheme calc
_refine_ls_wR_factor_gt 0.1406
_refine_ls_wR_factor_ref 0.1560
_reflns_Friedel_coverage 0.741
_reflns_Friedel_fraction_full 0.999
_reflns_Friedel_fraction_max 0.965
_reflns_number_gt 5535
_reflns_number_total 6729
_reflns_threshold_expression 'I > 2\s(I)'
_cod_data_source_file d2ob02290g2.cif
_cod_data_source_block gm-mg-1298-1
_cod_depositor_comments 'Adding full bibliography for 7159166.cif.'
_cod_database_code 7159166
_shelx_shelxl_version_number 2014/7
_publ_section_exptl
;
Any special experimental details
;
_chemical_oxdiff_formula 'C30 H29 N4 O5 Cl'
_chemical_oxdiff_usercomment 'Colorless block'
_shelx_space_group_comment
;
The symmetry employed for this shelxl refinement is uniquely defined
by the following loop, which should always be used as a source of
symmetry information in preference to the above space-group names.
They are only intended as comments.
;
_shelx_estimated_absorpt_t_max 0.692
_shelx_estimated_absorpt_t_min 0.441
_olex2_refinement_description
;
1.a Ternary CH refined with riding coordinates:
 C00F(H00F)
1.b Secondary CH2 refined with riding coordinates:
 C00J(H00A,H00B), C00K(H00C,H00D)
1.c Aromatic/amide H refined with riding coordinates:
 C00G(H00G), C00M(H00M), C00N(H00N), C00O(H00O), C00P(H00P), C00Q(H00Q),
 C00S(H00S), C00T(H00T), C00U(H00U), C00X(H00X), C00Y(H00Y), C010(H010),
 C012(H012), C013(H013)
1.d Idealised Me refined as rotating group:
 C00W(H00E,H00H,H00I), C00Z(H00J,H00K,H00L), C011(H01A,H01B,H01C)
;
_smtbx_masks_void_probe_radius 1.2
_smtbx_masks_void_truncation_radius 1.2
_olex2_submission_special_instructions 'No special instructions were received'
_oxdiff_exptl_absorpt_empirical_details
;
Empirical correction (ABSPACK) includes:
- Absorption correction using spherical harmonics
- Frame scaling
;
_oxdiff_exptl_absorpt_empirical_full_max 2.949
_oxdiff_exptl_absorpt_empirical_full_min 0.470

loop_
_space_group_symop_operation_xyz
'x, y, z'
'-x+1/2, -y, z+1/2'
'-x, y+1/2, -z+1/2'
'x+1/2, -y+1/2, -z'

loop_
_atom_site_label
_atom_site_type_symbol
_atom_site_fract_x
_atom_site_fract_y
_atom_site_fract_z
_atom_site_U_iso_or_equiv
_atom_site_adp_type
_atom_site_occupancy
_atom_site_site_symmetry_order
_atom_site_calc_flag
_atom_site_refinement_flags_posn
_atom_site_refinement_flags_adp
_atom_site_refinement_flags_occupancy
_atom_site_disorder_assembly
_atom_site_disorder_group
Cl01 Cl 0.3845(2) 0.28355(13) 0.35403(3) 0.1161(5) Uani 1 1 d . . . . .
O002 O 0.4957(3) 0.7032(2) 0.62790(7) 0.0658(6) Uani 1 1 d . . . . .
O003 O 0.0703(3) 0.5925(2) 0.59166(7) 0.0647(5) Uani 1 1 d . . . . .
O004 O 0.6056(3) 0.5427(2) 0.59697(8) 0.0785(7) Uani 1 1 d . . . . .
N005 N 0.3394(3) 0.5829(2) 0.59515(7) 0.0560(5) Uani 1 1 d . . . . .
N006 N 0.1663(3) 0.7823(2) 0.65706(7) 0.0577(6) Uani 1 1 d . . . . .
O007 O 0.1809(4) 0.5792(2) 0.67173(7) 0.0847(8) Uani 1 1 d . . . . .
N008 N 0.1777(3) 0.8540(2) 0.62494(7) 0.0561(5) Uani 1 1 d . . . . .
O009 O 0.2212(6) 0.2714(3) 0.53490(9) 0.1173(14) Uani 1 1 d . . . . .
C00A C 0.4928(4) 0.6036(3) 0.60624(9) 0.0580(7) Uani 1 1 d . . . . .
C00B C 0.2004(3) 0.7854(2) 0.59670(8) 0.0520(6) Uani 1 1 d . . . . .
C00C C 0.2021(3) 0.6527(2) 0.60724(8) 0.0539(6) Uani 1 1 d . . . . .
C00D C 0.1322(4) 0.8392(3) 0.69174(9) 0.0647(7) Uani 1 1 d . . . . .
C00E C 0.1846(4) 0.6629(3) 0.64993(9) 0.0614(7) Uani 1 1 d . . . . .
C00F C 0.2905(4) 0.4684(3) 0.57728(9) 0.0633(7) Uani 1 1 d . . . . .
H00F H 0.3462 0.4004 0.5890 0.076 Uiso 1 1 calc R U . . .
C00G C 0.4042(5) 0.4183(3) 0.45604(10) 0.0692(8) Uani 1 1 d . . . . .
H00G H 0.4560 0.4817 0.4681 0.083 Uiso 1 1 calc R U . . .
C00H C 0.2269(4) 0.8333(3) 0.55897(8) 0.0561(6) Uani 1 1 d . . . . .
C00I C 0.3037(4) 0.3426(3) 0.47613(10) 0.0634(7) Uani 1 1 d . . . . .
C00J C 0.3258(4) 0.4701(3) 0.53568(9) 0.0638(7) Uani 1 1 d . . . . .
H00A H 0.2684 0.5368 0.5243 0.077 Uiso 1 1 calc R U . . .
H00B H 0.4394 0.4838 0.5320 0.077 Uiso 1 1 calc R U . . .
C00K C 0.1137(5) 0.4662(3) 0.58782(11) 0.0718(9) Uani 1 1 d . . . . .
H00C H 0.0505 0.4277 0.5685 0.086 Uiso 1 1 calc R U . . .
H00D H 0.0975 0.4232 0.6111 0.086 Uiso 1 1 calc R U . . .
C00L C 0.2787(5) 0.3544(3) 0.51660(11) 0.0718(9) Uani 1 1 d . . . . .
C00M C 0.3230(5) 0.9337(3) 0.55392(10) 0.0716(8) Uani 1 1 d . . . . .
H00M H 0.3708 0.9711 0.5743 0.086 Uiso 1 1 calc R U . . .
C00N C 0.1554(5) 0.7802(3) 0.52824(9) 0.0674(8) Uani 1 1 d . . . . .
H00N H 0.0896 0.7131 0.5314 0.081 Uiso 1 1 calc R U . . .
C00O C 0.4282(5) 0.4010(3) 0.41885(11) 0.0754(9) Uani 1 1 d . . . . .
H00O H 0.4965 0.4517 0.4056 0.090 Uiso 1 1 calc R U . . .
C00P C 0.2775(5) 0.9238(4) 0.48788(11) 0.0822(11) Uani 1 1 d . . . . .
H00P H 0.2954 0.9534 0.4640 0.099 Uiso 1 1 calc R U . . .
C00Q C 0.2514(6) 0.2320(3) 0.41987(13) 0.0848(11) Uani 1 1 d . . . . .
H00Q H 0.1992 0.1697 0.4074 0.102 Uiso 1 1 calc R U . . .
C00R C 0.3504(5) 0.3078(3) 0.40103(10) 0.0743(9) Uani 1 1 d . . . . .
C00S C 0.1809(6) 0.8257(4) 0.49315(10) 0.0805(10) Uani 1 1 d . . . . .
H00S H 0.1318 0.7893 0.4728 0.097 Uiso 1 1 calc R U . . .
C00T C 0.2288(5) 0.2480(3) 0.45761(12) 0.0797(10) Uani 1 1 d . . . . .
H00T H 0.1630 0.1950 0.4707 0.096 Uiso 1 1 calc R U . . .
C00U C 0.3479(6) 0.9786(4) 0.51796(12) 0.0866(11) Uani 1 1 d . . . . .
H00U H 0.4127 1.0461 0.5144 0.104 Uiso 1 1 calc R U . . .
C00V C 0.6475(4) 0.7526(4) 0.64330(11) 0.0734(9) Uani 1 1 d . . . . .
C00W C 0.7517(5) 0.7920(4) 0.61116(14) 0.0908(12) Uani 1 1 d . . . . .
H00E H 0.7874 0.7220 0.5976 0.136 Uiso 1 1 calc R U . . .
H00H H 0.8428 0.8354 0.6205 0.136 Uiso 1 1 calc R U . . .
H00I H 0.6913 0.8435 0.5949 0.136 Uiso 1 1 calc R U . . .
C00X C 0.1670(9) 0.7838(5) 0.72422(11) 0.123(2) Uani 1 1 d . . . . .
H00X H 0.2172 0.7087 0.7246 0.148 Uiso 1 1 calc R U . . .
C00Y C 0.0572(9) 0.9525(7) 0.75791(16) 0.124(2) Uani 1 1 d . . . . .
H00Y H 0.0337 0.9910 0.7803 0.149 Uiso 1 1 calc R U . . .
C00Z C 0.7288(7) 0.6591(6) 0.66717(16) 0.1146(17) Uani 1 1 d . . . . .
H00J H 0.6548 0.6296 0.6855 0.172 Uiso 1 1 calc R U . . .
H00K H 0.8194 0.6948 0.6794 0.172 Uiso 1 1 calc R U . . .
H00L H 0.7640 0.5931 0.6518 0.172 Uiso 1 1 calc R U . . .
C010 C 0.0611(9) 0.9478(5) 0.69210(14) 0.117(2) Uani 1 1 d . . . . .
H010 H 0.0359 0.9860 0.6698 0.141 Uiso 1 1 calc R U . . .
C011 C 0.5874(7) 0.8598(6) 0.66559(17) 0.1160(19) Uani 1 1 d . . . . .
H01A H 0.5380 0.9172 0.6491 0.174 Uiso 1 1 calc R U . . .
H01B H 0.6757 0.8976 0.6782 0.174 Uiso 1 1 calc R U . . .
H01C H 0.5104 0.8327 0.6836 0.174 Uiso 1 1 calc R U . . .
C012 C 0.1255(12) 0.8423(7) 0.75731(14) 0.149(3) Uani 1 1 d . . . . .
H012 H 0.1460 0.8036 0.7798 0.179 Uiso 1 1 calc R U . . .
C013 C 0.0249(11) 1.0038(7) 0.72580(17) 0.148(3) Uani 1 1 d . . . . .
H013 H -0.0236 1.0795 0.7256 0.177 Uiso 1 1 calc R U . . .

loop_
_atom_site_aniso_label
_atom_site_aniso_U_11
_atom_site_aniso_U_22
_atom_site_aniso_U_33
_atom_site_aniso_U_23
_atom_site_aniso_U_13
_atom_site_aniso_U_12
Cl01 0.1669(14) 0.1088(8) 0.0727(6) -0.0156(6) -0.0015(7) -0.0224(9)
O002 0.0480(10) 0.0707(13) 0.0788(14) -0.0194(11) -0.0020(10) 0.0059(10)
O003 0.0520(11) 0.0604(12) 0.0816(14) -0.0006(10) 0.0051(10) -0.0050(9)
O004 0.0660(14) 0.0689(13) 0.1007(18) -0.0096(13) 0.0044(13) 0.0199(11)
N005 0.0533(12) 0.0498(11) 0.0650(13) -0.0045(10) 0.0019(11) 0.0033(9)
N006 0.0571(13) 0.0618(13) 0.0542(12) 0.0022(10) 0.0089(10) 0.0061(11)
O007 0.112(2) 0.0695(14) 0.0728(14) 0.0199(11) 0.0204(15) 0.0085(14)
N008 0.0564(13) 0.0532(12) 0.0587(13) 0.0020(10) 0.0048(11) 0.0048(10)
O009 0.187(4) 0.0610(14) 0.104(2) -0.0102(14) 0.051(2) -0.0452(19)
C00A 0.0502(14) 0.0567(15) 0.0671(17) 0.0017(13) 0.0026(13) 0.0092(12)
C00B 0.0462(12) 0.0528(13) 0.0570(14) 0.0034(11) 0.0019(11) 0.0083(11)
C00C 0.0498(13) 0.0508(13) 0.0612(15) 0.0023(11) 0.0074(12) 0.0024(11)
C00D 0.0586(17) 0.0767(18) 0.0588(16) -0.0099(14) 0.0112(14) -0.0037(14)
C00E 0.0614(17) 0.0610(15) 0.0617(16) 0.0095(13) 0.0120(14) 0.0073(13)
C00F 0.0726(19) 0.0455(13) 0.0717(17) -0.0004(12) 0.0099(16) -0.0054(13)
C00G 0.074(2) 0.0586(16) 0.0746(19) -0.0072(14) -0.0003(17) -0.0156(15)
C00H 0.0551(15) 0.0548(14) 0.0584(15) 0.0042(12) 0.0042(12) 0.0106(12)
C00I 0.0643(17) 0.0438(12) 0.082(2) -0.0103(13) 0.0029(16) -0.0039(13)
C00J 0.0727(19) 0.0452(13) 0.0736(18) -0.0046(13) 0.0097(15) -0.0057(13)
C00K 0.078(2) 0.0556(16) 0.081(2) -0.0026(15) 0.0107(17) -0.0147(15)
C00L 0.081(2) 0.0477(15) 0.087(2) -0.0051(14) 0.0148(18) -0.0119(15)
C00M 0.076(2) 0.0677(18) 0.0711(19) 0.0102(15) 0.0033(17) -0.0057(16)
C00N 0.077(2) 0.0637(17) 0.0614(16) 0.0014(13) -0.0063(15) 0.0105(15)
C00O 0.085(2) 0.0665(19) 0.074(2) 0.0012(15) 0.0000(18) -0.0183(17)
C00P 0.091(3) 0.092(2) 0.0637(19) 0.0203(18) 0.0085(19) 0.019(2)
C00Q 0.096(3) 0.0602(18) 0.098(3) -0.0201(18) -0.006(2) -0.0180(18)
C00R 0.090(2) 0.0583(16) 0.0746(19) -0.0081(14) -0.0122(18) 0.0017(16)
C00S 0.100(3) 0.082(2) 0.0601(17) 0.0011(16) -0.0074(19) 0.021(2)
C00T 0.091(3) 0.0531(16) 0.095(2) -0.0119(16) 0.007(2) -0.0215(16)
C00U 0.094(3) 0.078(2) 0.089(2) 0.021(2) 0.015(2) -0.008(2)
C00V 0.0495(16) 0.081(2) 0.089(2) -0.0138(18) -0.0064(16) 0.0007(14)
C00W 0.067(2) 0.090(2) 0.115(3) -0.004(2) 0.009(2) -0.0123(19)
C00X 0.206(7) 0.106(3) 0.057(2) 0.002(2) 0.020(3) 0.024(4)
C00Y 0.147(5) 0.141(5) 0.085(3) -0.041(3) 0.030(3) -0.006(4)
C00Z 0.089(3) 0.140(4) 0.115(4) 0.018(3) -0.037(3) -0.009(3)
C010 0.179(6) 0.095(3) 0.077(3) -0.020(2) 0.003(3) 0.045(4)
C011 0.089(3) 0.121(4) 0.139(4) -0.065(4) -0.008(3) -0.011(3)
C012 0.244(9) 0.145(5) 0.058(2) -0.001(3) 0.037(4) -0.009(6)
C013 0.219(8) 0.130(5) 0.094(4) -0.042(3) 0.008(4) 0.062(5)

loop_
_atom_type_symbol
_atom_type_description
_atom_type_scat_dispersion_real
_atom_type_scat_dispersion_imag
_atom_type_scat_source
C C 0.0181 0.0091 'International Tables Vol C Tables 4.2.6.8 and 6.1.1.4'
H H 0.0000 0.0000 'International Tables Vol C Tables 4.2.6.8 and 6.1.1.4'
Cl Cl 0.3639 0.7018 'International Tables Vol C Tables 4.2.6.8 and 6.1.1.4'
N N 0.0311 0.0180 'International Tables Vol C Tables 4.2.6.8 and 6.1.1.4'
O O 0.0492 0.0322 'International Tables Vol C Tables 4.2.6.8 and 6.1.1.4'

loop_
_exptl_crystal_face_index_h
_exptl_crystal_face_index_k
_exptl_crystal_face_index_l
_exptl_crystal_face_perp_dist
-3 -6 0 0.1729
-3 1 20 0.1163
3 -1 -20 0.2223
-5 1 -1 0.1736
5 -1 1 0.1736
-2 -6 13 0.3110
2 6 -13 0.2840
-3 -6 -4 0.1498
3 6 2 0.1378

loop_
_geom_angle_atom_site_label_1
_geom_angle_atom_site_label_2
_geom_angle_atom_site_label_3
_geom_angle
_geom_angle_site_symmetry_1
_geom_angle_site_symmetry_3
_geom_angle_publ_flag
C00A O002 C00V 122.0(2) . . ?
C00C O003 C00K 107.4(2) . . ?
C00A N005 C00C 124.6(2) . . ?
C00A N005 C00F 122.1(3) . . ?
C00C N005 C00F 111.6(2) . . ?
N008 N006 C00D 118.9(3) . . ?
C00E N006 N008 112.8(2) . . ?
C00E N006 C00D 128.2(3) . . ?
C00B N008 N006 109.1(2) . . ?
O002 C00A N005 108.8(2) . . ?
O004 C00A O002 127.0(3) . . ?
O004 C00A N005 124.2(3) . . ?
N008 C00B C00C 112.2(2) . . ?
N008 C00B C00H 122.6(3) . . ?
C00H C00B C00C 125.2(2) . . ?
O003 C00C N005 104.4(2) . . ?
O003 C00C C00B 110.6(2) . . ?
O003 C00C C00E 110.9(2) . . ?
N005 C00C C00B 116.6(2) . . ?
N005 C00C C00E 114.3(2) . . ?
C00B C00C C00E 100.2(2) . . ?
C00X C00D N006 120.8(4) . . ?
C010 C00D N006 119.5(4) . . ?
C010 C00D C00X 119.6(4) . . ?
N006 C00E C00C 105.6(2) . . ?
O007 C00E N006 128.3(3) . . ?
O007 C00E C00C 126.0(3) . . ?
N005 C00F H00F 109.9 . . ?
N005 C00F C00J 111.3(2) . . ?
N005 C00F C00K 100.0(3) . . ?
C00J C00F H00F 109.9 . . ?
C00J C00F C00K 115.5(3) . . ?
C00K C00F H00F 109.9 . . ?
C00I C00G H00G 119.6 . . ?
C00O C00G H00G 119.6 . . ?
C00O C00G C00I 120.9(3) . . ?
C00M C00H C00B 119.8(3) . . ?
C00M C00H C00N 119.1(3) . . ?
C00N C00H C00B 121.1(3) . . ?
C00G C00I C00L 123.0(3) . . ?
C00G C00I C00T 118.6(3) . . ?
C00T C00I C00L 118.3(3) . . ?
C00F C00J H00A 109.1 . . ?
C00F C00J H00B 109.1 . . ?
H00A C00J H00B 107.8 . . ?
C00L C00J C00F 112.7(3) . . ?
C00L C00J H00A 109.1 . . ?
C00L C00J H00B 109.1 . . ?
O003 C00K C00F 104.5(2) . . ?
O003 C00K H00C 110.9 . . ?
O003 C00K H00D 110.9 . . ?
C00F C00K H00C 110.9 . . ?
C00F C00K H00D 110.9 . . ?
H00C C00K H00D 108.9 . . ?
O009 C00L C00I 121.2(3) . . ?
O009 C00L C00J 119.7(3) . . ?
C00I C00L C00J 119.1(3) . . ?
C00H C00M H00M 120.2 . . ?
C00H C00M C00U 119.5(4) . . ?
C00U C00M H00M 120.2 . . ?
C00H C00N H00N 119.7 . . ?
C00S C00N C00H 120.6(4) . . ?
C00S C00N H00N 119.7 . . ?
C00G C00O H00O 120.3 . . ?
C00G C00O C00R 119.4(4) . . ?
C00R C00O H00O 120.3 . . ?
C00S C00P H00P 120.1 . . ?
C00S C00P C00U 119.7(4) . . ?
C00U C00P H00P 120.1 . . ?
C00R C00Q H00Q 120.2 . . ?
C00R C00Q C00T 119.6(3) . . ?
C00T C00Q H00Q 120.2 . . ?
C00O C00R Cl01 119.4(3) . . ?
C00Q C00R Cl01 119.4(3) . . ?
C00Q C00R C00O 121.2(4) . . ?
C00N C00S H00S 119.7 . . ?
C00P C00S C00N 120.6(4) . . ?
C00P C00S H00S 119.7 . . ?
C00I C00T H00T 119.8 . . ?
C00Q C00T C00I 120.3(4) . . ?
C00Q C00T H00T 119.8 . . ?
C00M C00U H00U 119.8 . . ?
C00P C00U C00M 120.4(4) . . ?
C00P C00U H00U 119.8 . . ?
O002 C00V C00W 108.3(3) . . ?
O002 C00V C00Z 110.1(4) . . ?
O002 C00V C011 101.6(3) . . ?
C00W C00V C011 111.7(4) . . ?
C00Z C00V C00W 111.9(4) . . ?
C00Z C00V C011 112.7(4) . . ?
C00V C00W H00E 109.5 . . ?
C00V C00W H00H 109.5 . . ?
C00V C00W H00I 109.5 . . ?
H00E C00W H00H 109.5 . . ?
H00E C00W H00I 109.5 . . ?
H00H C00W H00I 109.5 . . ?
C00D C00X H00X 120.9 . . ?
C00D C00X C012 118.1(6) . . ?
C012 C00X H00X 120.9 . . ?
C012 C00Y H00Y 121.2 . . ?
C013 C00Y H00Y 121.2 . . ?
C013 C00Y C012 117.7(5) . . ?
C00V C00Z H00J 109.5 . . ?
C00V C00Z H00K 109.5 . . ?
C00V C00Z H00L 109.5 . . ?
H00J C00Z H00K 109.5 . . ?
H00J C00Z H00L 109.5 . . ?
H00K C00Z H00L 109.5 . . ?
C00D C010 H010 119.9 . . ?
C00D C010 C013 120.2(5) . . ?
C013 C010 H010 119.9 . . ?
C00V C011 H01A 109.5 . . ?
C00V C011 H01B 109.5 . . ?
C00V C011 H01C 109.5 . . ?
H01A C011 H01B 109.5 . . ?
H01A C011 H01C 109.5 . . ?
H01B C011 H01C 109.5 . . ?
C00X C012 H012 118.7 . . ?
C00Y C012 C00X 122.6(6) . . ?
C00Y C012 H012 118.7 . . ?
C00Y C013 C010 121.8(6) . . ?
C00Y C013 H013 119.1 . . ?
C010 C013 H013 119.1 . . ?

loop_
_geom_bond_atom_site_label_1
_geom_bond_atom_site_label_2
_geom_bond_distance
_geom_bond_site_symmetry_2
_geom_bond_publ_flag
Cl01 C00R 1.732(4) . ?
O002 C00A 1.348(4) . ?
O002 C00V 1.488(4) . ?
O003 C00C 1.402(4) . ?
O003 C00K 1.449(4) . ?
O004 C00A 1.205(4) . ?
N005 C00A 1.361(4) . ?
N005 C00C 1.448(4) . ?
N005 C00F 1.476(4) . ?
N006 N008 1.402(3) . ?
N006 C00D 1.423(4) . ?
N006 C00E 1.354(4) . ?
O007 C00E 1.212(4) . ?
N008 C00B 1.280(4) . ?
O009 C00L 1.226(4) . ?
C00B C00C 1.515(4) . ?
C00B C00H 1.471(4) . ?
C00C C00E 1.543(4) . ?
C00D C00X 1.349(6) . ?
C00D C010 1.339(6) . ?
C00F H00F 0.9800 . ?
C00F C00J 1.522(5) . ?
C00F C00K 1.525(5) . ?
C00G H00G 0.9300 . ?
C00G C00I 1.387(5) . ?
C00G C00O 1.363(5) . ?
C00H C00M 1.382(5) . ?
C00H C00N 1.385(5) . ?
C00I C00L 1.473(5) . ?
C00I C00T 1.389(4) . ?
C00J H00A 0.9700 . ?
C00J H00B 0.9700 . ?
C00J C00L 1.503(4) . ?
C00K H00C 0.9700 . ?
C00K H00D 0.9700 . ?
C00M H00M 0.9300 . ?
C00M C00U 1.399(5) . ?
C00N H00N 0.9300 . ?
C00N C00S 1.373(5) . ?
C00O H00O 0.9300 . ?
C00O C00R 1.376(5) . ?
C00P H00P 0.9300 . ?
C00P C00S 1.365(6) . ?
C00P C00U 1.370(6) . ?
C00Q H00Q 0.9300 . ?
C00Q C00R 1.357(6) . ?
C00Q C00T 1.379(6) . ?
C00S H00S 0.9300 . ?
C00T H00T 0.9300 . ?
C00U H00U 0.9300 . ?
C00V C00W 1.509(6) . ?
C00V C00Z 1.505(7) . ?
C00V C011 1.516(6) . ?
C00W H00E 0.9600 . ?
C00W H00H 0.9600 . ?
C00W H00I 0.9600 . ?
C00X H00X 0.9300 . ?
C00X C012 1.396(7) . ?
C00Y H00Y 0.9300 . ?
C00Y C012 1.345(10) . ?
C00Y C013 1.313(9) . ?
C00Z H00J 0.9600 . ?
C00Z H00K 0.9600 . ?
C00Z H00L 0.9600 . ?
C010 H010 0.9300 . ?
C010 C013 1.392(6) . ?
C011 H01A 0.9600 . ?
C011 H01B 0.9600 . ?
C011 H01C 0.9600 . ?
C012 H012 0.9300 . ?
C013 H013 0.9300 . ?

loop_
_geom_torsion_atom_site_label_1
_geom_torsion_atom_site_label_2
_geom_torsion_atom_site_label_3
_geom_torsion_atom_site_label_4
_geom_torsion
_geom_torsion_site_symmetry_1
_geom_torsion_site_symmetry_2
_geom_torsion_site_symmetry_3
_geom_torsion_site_symmetry_4
_geom_torsion_publ_flag
O003 C00C C00E N006 -113.1(3) . . . . ?
O003 C00C C00E O007 63.8(4) . . . . ?
N005 C00C C00E N006 129.2(3) . . . . ?
N005 C00C C00E O007 -53.9(4) . . . . ?
N005 C00F C00J C00L 179.5(3) . . . . ?
N005 C00F C00K O003 28.0(3) . . . . ?
N006 N008 C00B C00C 1.7(3) . . . . ?
N006 N008 C00B C00H -176.3(3) . . . . ?
N006 C00D C00X C012 -177.8(6) . . . . ?
N006 C00D C010 C013 179.0(6) . . . . ?
N008 N006 C00D C00X -159.7(5) . . . . ?
N008 N006 C00D C010 21.9(6) . . . . ?
N008 N006 C00E O007 -180.0(4) . . . . ?
N008 N006 C00E C00C -3.2(3) . . . . ?
N008 C00B C00C O003 113.7(3) . . . . ?
N008 C00B C00C N005 -127.2(3) . . . . ?
N008 C00B C00C C00E -3.4(3) . . . . ?
N008 C00B C00H C00M 40.8(4) . . . . ?
N008 C00B C00H C00N -138.5(3) . . . . ?
C00A O002 C00V C00W 63.4(4) . . . . ?
C00A O002 C00V C00Z -59.3(5) . . . . ?
C00A O002 C00V C011 -178.9(4) . . . . ?
C00A N005 C00C O003 -174.7(3) . . . . ?
C00A N005 C00C C00B 62.9(4) . . . . ?
C00A N005 C00C C00E -53.4(4) . . . . ?
C00A N005 C00F C00J -83.5(4) . . . . ?
C00A N005 C00F C00K 154.0(3) . . . . ?
C00B C00C C00E N006 3.7(3) . . . . ?
C00B C00C C00E O007 -179.4(3) . . . . ?
C00B C00H C00M C00U 179.9(3) . . . . ?
C00B C00H C00N C00S 179.9(3) . . . . ?
C00C O003 C00K C00F -36.4(3) . . . . ?
C00C N005 C00A O002 -4.1(4) . . . . ?
C00C N005 C00A O004 177.5(3) . . . . ?
C00C N005 C00F C00J 110.8(3) . . . . ?
C00C N005 C00F C00K -11.8(3) . . . . ?
C00C C00B C00H C00M -137.0(3) . . . . ?
C00C C00B C00H C00N 43.8(4) . . . . ?
C00D N006 N008 C00B -176.6(3) . . . . ?
C00D N006 C00E O007 -2.6(6) . . . . ?
C00D N006 C00E C00C 174.2(3) . . . . ?
C00D C00X C012 C00Y -2.0(13) . . . . ?
C00D C010 C013 C00Y -0.6(13) . . . . ?
C00E N006 N008 C00B 1.0(4) . . . . ?
C00E N006 C00D C00X 23.0(6) . . . . ?
C00E N006 C00D C010 -155.4(5) . . . . ?
C00F N005 C00A O002 -168.0(3) . . . . ?
C00F N005 C00A O004 13.7(5) . . . . ?
C00F N005 C00C O003 -9.4(3) . . . . ?
C00F N005 C00C C00B -131.8(3) . . . . ?
C00F N005 C00C C00E 111.9(3) . . . . ?
C00F C00J C00L O009 -1.1(6) . . . . ?
C00F C00J C00L C00I 179.3(3) . . . . ?
C00G C00I C00L O009 -162.6(5) . . . . ?
C00G C00I C00L C00J 17.0(5) . . . . ?
C00G C00I C00T C00Q -1.6(6) . . . . ?
C00G C00O C00R Cl01 -178.5(3) . . . . ?
C00G C00O C00R C00Q -0.6(6) . . . . ?
C00H C00B C00C O003 -68.4(3) . . . . ?
C00H C00B C00C N005 50.7(4) . . . . ?
C00H C00B C00C C00E 174.6(3) . . . . ?
C00H C00M C00U C00P 0.1(6) . . . . ?
C00H C00N C00S C00P 0.2(6) . . . . ?
C00I C00G C00O C00R 0.6(6) . . . . ?
C00J C00F C00K O003 -91.5(3) . . . . ?
C00K O003 C00C N005 28.3(3) . . . . ?
C00K O003 C00C C00B 154.5(2) . . . . ?
C00K O003 C00C C00E -95.3(3) . . . . ?
C00K C00F C00J C00L -67.4(4) . . . . ?
C00L C00I C00T C00Q -178.7(4) . . . . ?
C00M C00H C00N C00S 0.7(5) . . . . ?
C00N C00H C00M C00U -0.9(5) . . . . ?
C00O C00G C00I C00L 177.5(4) . . . . ?
C00O C00G C00I C00T 0.6(6) . . . . ?
C00R C00Q C00T C00I 1.5(7) . . . . ?
C00S C00P C00U C00M 0.8(7) . . . . ?
C00T C00I C00L O009 14.4(6) . . . . ?
C00T C00I C00L C00J -166.0(4) . . . . ?
C00T C00Q C00R Cl01 177.4(3) . . . . ?
C00T C00Q C00R C00O -0.4(7) . . . . ?
C00U C00P C00S C00N -1.0(6) . . . . ?
C00V O002 C00A O004 0.7(5) . . . . ?
C00V O002 C00A N005 -177.6(3) . . . . ?
C00X C00D C010 C013 0.7(10) . . . . ?
C010 C00D C00X C012 0.6(10) . . . . ?
C012 C00Y C013 C010 -0.8(14) . . . . ?
C013 C00Y C012 C00X 2.1(14) . . . . ?

loop_
_exptl_oxdiff_crystal_face_indexfrac_h
_exptl_oxdiff_crystal_face_indexfrac_k
_exptl_oxdiff_crystal_face_indexfrac_l
_exptl_oxdiff_crystal_face_x
_exptl_oxdiff_crystal_face_y
_exptl_oxdiff_crystal_face_z
-3.0019 -5.9976 -0.0053 0.4791 -0.0567 -0.8784
-2.9970 0.9998 20.0024 -0.7677 0.2279 -0.6492
2.9970 -0.9998 -20.0024 0.7677 -0.2279 0.6492
-5.0007 1.0021 -0.9914 0.0105 0.7929 -0.4939
5.0007 -1.0021 0.9914 -0.0105 -0.7929 0.4939
-1.9996 -5.9988 12.9912 -0.0002 -0.3731 -1.0030
1.9996 5.9988 -12.9912 0.0002 0.3731 1.0030
-3.0025 -5.9973 -4.0047 0.6236 -0.0024 -0.8032
3.0022 5.9974 2.0050 -0.5514 0.0295 0.8408

loop_
_smtbx_masks_void_nr
_smtbx_masks_void_average_x
_smtbx_masks_void_average_y
_smtbx_masks_void_average_z
_smtbx_masks_void_volume
_smtbx_masks_void_count_electrons
_smtbx_masks_void_content
1 0.000 -0.398 0.250 394.9 84.3 ?
2 0.500 -0.221 0.750 394.9 84.2 ?
